data_7200042
loop_
_publ_author_name
'Kendrick, John'
'Gourlay, Matthew D.'
'Neumann, Marcus A.'
'Leusen, Frank J. J.'

_publ_section_title
;
 Predicting spontaneous racemate resolution using recent developments in
 crystal structure prediction
;
_journal_issue 11
_journal_name_full CrystEngComm
_journal_page_first 2391
_journal_page_last 2399
_journal_paper_doi 10.1039/b909038j
_journal_volume 11
_journal_year 2009
_space_group_IT_number 61
_symmetry_cell_setting orthorhombic
_symmetry_Int_Tables_number 61
_symmetry_space_group_name_Hall '-P 2ac 2ab'
_symmetry_space_group_name_H-M 'P b c a'
_cell_angle_alpha 90.000000
_cell_angle_beta 90.000000
_cell_angle_gamma 90.000000
_cell_length_a 14.671026
_cell_length_b 13.865945
_cell_length_c 11.823266
_cell_volume 2405.179
_cod_data_source_file 24HTP_racemic.cif
_cod_data_source_block 24HTP_R_10
_cod_struct_determination_method theoretical
_cod_database_code 7200042

loop_
_symmetry_equiv_pos_site_id
_symmetry_equiv_pos_as_xyz
1 x,y,z
2 -x+1/2,-y,z+1/2
3 -x,y+1/2,-z+1/2
4 x+1/2,-y+1/2,-z
5 -x,-y,-z
6 x+1/2,y,-z+1/2
7 x,-y+1/2,z+1/2
8 -x+1/2,y+1/2,z

loop_
_atom_site_label
_atom_site_type_symbol
_atom_site_fract_x
_atom_site_fract_y
_atom_site_fract_z
C1 C 0.444035 0.728096 0.775636
C2 C 0.535624 0.707945 0.717888
C3 C 0.610340 0.733326 0.805723
N4 N 0.558666 0.797648 0.884492
C5 C 0.461653 0.815537 0.852110
O6 O 0.597600 0.850243 0.960194
C7 C 0.402078 0.818904 0.957671
C8 C 0.456286 0.912037 0.788219
C9 C 0.645326 0.644504 0.868857
C10 C 0.597689 0.604393 0.960169
H11 H 0.535786 0.639185 0.990708
C12 C 0.627540 0.520685 1.013831
H13 H 0.589259 0.490373 1.084300
C14 C 0.707283 0.474514 0.977501
O15 O 0.734262 0.392466 1.031221
C16 C 0.755752 0.514127 0.886467
H17 H 0.818419 0.479702 0.858399
C18 C 0.724563 0.597158 0.833007
H19 H 0.762833 0.623943 0.760796
C20 C 0.687993 0.790543 0.750722
H21 H 0.389789 0.742364 0.714282
H22 H 0.422233 0.666711 0.827699
H23 H 0.542395 0.633493 0.688695
H24 H 0.544232 0.754009 0.643307
H25 H 0.425055 0.876310 1.014581
H26 H 0.331301 0.834020 0.934069
H27 H 0.403106 0.749807 1.002730
H28 H 0.482956 0.970021 0.841992
H29 H 0.495553 0.910355 0.709330
H30 H 0.385262 0.928908 0.767148
H31 H 0.793610 0.369748 0.999112
H32 H 0.741173 0.808534 0.812242
H33 H 0.718428 0.748151 0.682293
H34 H 0.661801 0.857248 0.713218
